data_2006952
loop_
_publ_author_name
'Ziemer, Burkhard'
'Sauer, Erika'

_publ_contact_author
;
        Burkhard Ziemer
        Institut f\"ur Chemie
        Humboldt-Universit\"at zu Berlin
        Hessische Str. 1-2
        10115 Berlin
        Bundesrepublik Deutschland
;
_publ_section_title
;
 4-Azidobenzenesulfonyl Chloride
;
_journal_issue 1
_journal_name_full 'Acta Crystallographica Section C'
_journal_page_first IUC9700034
_journal_paper_doi 10.1107/S0108270198099879
_journal_volume 54
_journal_year 1998
_chemical_formula_moiety 'C6 H4 Cl N3 O2 S'
_chemical_formula_sum 'C6 H4 Cl N3 O2 S'
_chemical_formula_weight 217.63
_chemical_melting_point 333.0(10)
_chemical_name_systematic
;
 4-Azidobenzenesulfonyl chloride
;
_space_group_IT_number 14
_symmetry_cell_setting monoclinic
_symmetry_space_group_name_Hall '-P 2yn'
_symmetry_space_group_name_H-M 'P 1 21/n 1'
_audit_creation_method SHELXL
_cell_angle_alpha 90.00
_cell_angle_beta 107.57(2)
_cell_angle_gamma 90.00
_cell_formula_units_Z 4
_cell_length_a 8.1249(15)
_cell_length_b 10.900(2)
_cell_length_c 10.132(2)
_cell_measurement_reflns_used 5000
_cell_measurement_temperature 180(2)
_cell_measurement_theta_max 25.0
_cell_measurement_theta_min 3.2
_cell_volume 855.4(3)
_computing_cell_refinement 'IPDS-2.75 (Stoe, 1997)'
_computing_data_collection 'IPDS-2.75 (Stoe, 1997)'
_computing_data_reduction 'IPDS-2.75 (Stoe, 1997)'
_computing_molecular_graphics 'XSTEP-2.04 (Stoe, (1996)'
_computing_publication_material 'SHELXL-93 (Sheldrick, 1993)'
_computing_structure_refinement 'SHELXL-93 (Sheldrick, 1993)'
_computing_structure_solution 'SHELXS-86 (Sheldrick, 1990)'
_diffrn_ambient_temperature 180(2)
_diffrn_detector_area_resol_mean 6.667
_diffrn_measurement_device 'STOE Ipds diffractometer'
_diffrn_measurement_method \f-rotation,\f-total=220\%,\f-incr.=1.4\%
_diffrn_radiation_monochromator graphite
_diffrn_radiation_source 'fine-focus sealed X-ray tube'
_diffrn_radiation_type MoK\a
_diffrn_radiation_wavelength 0.71071
_diffrn_reflns_av_R_equivalents 0.0989
_diffrn_reflns_av_sigmaI/netI 0.0671
_diffrn_reflns_limit_h_max 9
_diffrn_reflns_limit_h_min -10
_diffrn_reflns_limit_k_max 13
_diffrn_reflns_limit_k_min -13
_diffrn_reflns_limit_l_max 12
_diffrn_reflns_limit_l_min -12
_diffrn_reflns_number 7124
_diffrn_reflns_theta_max 25.05
_diffrn_reflns_theta_min 2.82
_diffrn_standards_decay_% 0
_exptl_absorpt_coefficient_mu 0.657
_exptl_absorpt_correction_type none
_exptl_crystal_colour colorless
_exptl_crystal_density_diffrn 1.690
_exptl_crystal_density_meas ?
_exptl_crystal_description cube-like
_exptl_crystal_F_000 440
_exptl_crystal_size_max 0.56
_exptl_crystal_size_mid 0.54
_exptl_crystal_size_min 0.46
_refine_diff_density_max 0.388
_refine_diff_density_min -0.421
_refine_ls_extinction_method none
_refine_ls_goodness_of_fit_all 1.102
_refine_ls_goodness_of_fit_obs 1.142
_refine_ls_hydrogen_treatment refall
_refine_ls_matrix_type full
_refine_ls_number_parameters 134
_refine_ls_number_reflns 1483
_refine_ls_number_restraints 0
_refine_ls_restrained_S_all 1.597
_refine_ls_restrained_S_obs 1.142
_refine_ls_R_factor_all 0.0362
_refine_ls_R_factor_obs .0319
_refine_ls_shift/esd_max 0.003
_refine_ls_shift/esd_mean 0.000
_refine_ls_structure_factor_coef Fsqd
_refine_ls_weighting_details 'w=1/[\s^2^(Fo^2^)+(0.0305P)^2^+0.1292P] where P=(Fo^2^+2Fc^2^)/3'
_refine_ls_weighting_scheme calc
_refine_ls_wR_factor_all 0.1352
_refine_ls_wR_factor_obs .0918
_reflns_number_observed 1352
_reflns_number_total 1484
_reflns_observed_criterion >2sigma(I)
_cod_data_source_file qa0025.cif
_cod_data_source_block sauer16
_cod_depositor_comments
;
The following automatic conversions were performed:

'_exptl_crystal_density_meas' value 'not measured' was changed to '?'
- the value is perceived as not measured.

Automatic conversion script
Id: cif_fix_values 3008 2015-01-20 13:52:24Z robertas 

The following automatic conversions were performed:

'_refine_ls_weighting_scheme' value 'calc
w=1/[\s^2^(Fo^2^)+(0.0305P)^2^+0.1292P] where P=(Fo^2^+2Fc^2^)/3' was
changed to 'calc'. New tag '_refine_ls_weighting_details' was
created. The value of the new tag was set to
'w=1/[\s^2^(Fo^2^)+(0.0305P)^2^+0.1292P] where P=(Fo^2^+2Fc^2^)/3'.

Automatic conversion script
Id: cif_fix_values 3143 2015-03-26 13:38:13Z robertas 
;
_cod_original_cell_volume 855.5(3)
_cod_original_sg_symbol_H-M 'P 21/n'
_cod_database_code 2006952
_cod_database_fobs_code 2006952

loop_
_symmetry_equiv_pos_as_xyz
'x, y, z'
'-x+1/2, y+1/2, -z+1/2'
'-x, -y, -z'
'x-1/2, -y-1/2, z-1/2'

loop_
_atom_site_aniso_label
_atom_site_aniso_U_11
_atom_site_aniso_U_22
_atom_site_aniso_U_33
_atom_site_aniso_U_12
_atom_site_aniso_U_13
_atom_site_aniso_U_23
C1 .0232(10) .0241(9) .0229(8) -.0011(7) .0017(7) -.0042(7)
C2 .0327(11) .0311(9) .0181(8) -.0032(8) .0029(7) .0004(8)
C3 .0360(12) .0334(10) .0163(8) -.0048(8) .0070(8) -.0051(8)
C4 .0232(10) .0233(8) .0253(9) -.0054(7) .0061(7) -.0061(7)
C5 .0294(11) .0251(9) .0196(8) -.0020(7) .0058(8) .0012(7)
C6 .0269(10) .0294(9) .0197(9) -.0019(7) .0061(7) -.0036(7)
Cl .0530(4) .0288(3) .0671(4) -.0090(2) .0335(3) -.0133(2)
N41 .0366(10) .0264(8) .0282(8) .0002(7) .0124(7) -.0034(7)
N42 .0318(9) .0252(8) .0374(9) -.0023(7) .0169(7) -.0067(8)
N43 .0561(13) .0303(9) .0506(11) .0061(9) .0261(10) .0062(9)
O1 .0787(15) .0642(11) .0363(9) .0428(11) -.0088(9) .0027(8)
O2 .0396(9) .0381(8) .0584(10) .0031(6) .0264(8) -.0046(7)
S1 .0295(3) .0305(3) .0293(3) .0082(2) .0037(2) -.0003(2)

loop_
_atom_site_label
_atom_site_fract_x
_atom_site_fract_y
_atom_site_fract_z
_atom_site_U_iso_or_equiv
_atom_site_thermal_displace_type
_atom_site_calc_flag
_atom_site_refinement_flags
_atom_site_occupancy
_atom_site_disorder_group
_atom_site_type_symbol
C1 .1586(2) .1554(2) -.0185(2) .0246(4) Uani d . 1 . C
C2 .1897(3) .1278(2) -.1432(2) .0283(4) Uani d . 1 . C
H2 .164(4) .185(2) -.215(3) .051(7) Uiso d . 1 . H
C3 .2634(3) .0160(2) -.1557(2) .0288(4) Uani d . 1 . C
H3 .289(3) -.003(2) -.238(2) .036(5) Uiso d . 1 . H
C4 .3041(2) -.0662(2) -.0455(2) .0242(4) Uani d . 1 . C
C5 .2731(2) -.0365(2) .0783(2) .0251(4) Uani d . 1 . C
H5 .296(3) -.089(2) .142(3) .038(6) Uiso d . 1 . H
C6 .1991(3) .0749(2) .0918(2) .0256(4) Uani d . 1 . C
H6 .172(3) .0958(18) .173(2) .030(5) Uiso d . 1 . H
Cl .27396(8) .40907(4) .06774(6) .0462(2) Uani d . 1 . Cl
N41 .3815(2) -.17792(14) -.0672(2) .0298(4) Uani d . 1 . N
N42 .4161(2) -.25245(15) .0307(2) .0301(4) Uani d . 1 . N
N43 .4566(3) -.3279(2) .1101(2) .0435(5) Uani d . 1 . N
O1 -.0271(3) .3436(2) -.1352(2) .0655(6) Uani d . 1 . O
O2 -.0117(2) .29354(12) .1059(2) .0428(4) Uani d . 1 . O
S1 .06459(7) .29709(4) -.00289(5) .0309(2) Uani d . 1 . S

loop_
_atom_type_symbol
_atom_type_description
_atom_type_scat_dispersion_real
_atom_type_scat_dispersion_imag
_atom_type_scat_source
C C 0.0033 0.0016 'International Tables Vol C Tables 4.2.6.8 and 6.1.1.4'
H H 0.0000 0.0000 'International Tables Vol C Tables 4.2.6.8 and 6.1.1.4'
Cl Cl 0.1484 0.1585 'International Tables Vol C Tables 4.2.6.8 and 6.1.1.4'
N N 0.0061 0.0033 'International Tables Vol C Tables 4.2.6.8 and 6.1.1.4'
O O 0.0106 0.0060 'International Tables Vol C Tables 4.2.6.8 and 6.1.1.4'
S S 0.1246 0.1234 'International Tables Vol C Tables 4.2.6.8 and 6.1.1.4'

loop_
_geom_angle_atom_site_label_1
_geom_angle_atom_site_label_2
_geom_angle_atom_site_label_3
_geom_angle
C6 C1 C2 122.2(2)
C6 C1 S1 119.43(14)
C2 C1 S1 118.41(14)
C3 C2 C1 118.4(2)
C3 C2 H2 121.2(15)
C1 C2 H2 120.3(15)
C2 C3 C4 120.0(2)
C2 C3 H3 119.6(14)
C4 C3 H3 120.4(14)
C5 C4 C3 120.7(2)
C5 C4 N41 123.3(2)
C3 C4 N41 116.0(2)
C6 C5 C4 119.8(2)
C6 C5 H5 121.9(15)
C4 C5 H5 118.2(15)
C5 C6 C1 118.9(2)
C5 C6 H6 121.5(13)
C1 C6 H6 119.5(13)
N42 N41 C4 116.14(15)
N43 N42 N41 171.8(2)
O1 S1 O2 121.09(12)
O1 S1 C1 110.45(9)
O2 S1 C1 110.55(8)
O1 S1 Cl 105.22(11)
O2 S1 Cl 104.92(8)
C1 S1 Cl 102.67(7)

loop_
_geom_bond_atom_site_label_1
_geom_bond_atom_site_label_2
_geom_bond_site_symmetry_2
_geom_bond_distance
_geom_bond_publ_flag
C1 C6 . 1.381(3) ?
C1 C2 . 1.394(2) ?
C1 S1 . 1.752(2) ?
C2 C3 . 1.380(3) ?
C2 H2 . .94(3) ?
C3 C4 . 1.391(3) ?
C3 H3 . .94(2) ?
C4 C5 . 1.390(2) ?
C4 N41 . 1.418(2) ?
C5 C6 . 1.380(3) ?
C5 H5 . .84(2) ?
C6 H6 . .94(2) ?
Cl S1 . 2.0398(8) ?
N41 N42 . 1.247(2) ?
N42 N43 . 1.128(2) ?
O1 S1 . 1.416(2) ?
O2 S1 . 1.419(2) ?

loop_
_geom_torsion_atom_site_label_1
_geom_torsion_atom_site_label_2
_geom_torsion_atom_site_label_3
_geom_torsion_atom_site_label_4
_geom_torsion
C6 C1 C2 C3 0.1(3)
S1 C1 C2 C3 -179.85(15)
C1 C2 C3 C4 0.2(3)
C2 C3 C4 C5 -0.7(3)
C2 C3 C4 N41 -179.2(2)
C3 C4 C5 C6 0.8(3)
N41 C4 C5 C6 179.2(2)
C4 C5 C6 C1 -0.5(3)
C2 C1 C6 C5 0.1(3)
S1 C1 C6 C5 179.98(14)
C5 C4 N41 N42 2.4(3)
C3 C4 N41 N42 -179.1(2)
C4 N41 N42 N43 -173.9(14)
C6 C1 S1 O1 -157.0(2)
C2 C1 S1 O1 23.0(2)
C6 C1 S1 O2 -20.2(2)
C2 C1 S1 O2 159.7(2)
C6 C1 S1 Cl 91.3(2)
C2 C1 S1 Cl -88.8(2)

loop_
_cod_related_entry_id
_cod_related_entry_database
_cod_related_entry_code
1 ChemSpider 477316
